data_4088110
loop_
_publ_author_name
'Hu, Yue'
'Shaw, Anthony P.'
'Guan, Hairong'
'Norton, Jack R.'
'Sattler, Wesley'
'Rong, Yi'

_publ_section_title
;
 Synthesis and Resolution of Chiral Ruthenium Complexes Containing the
 1-Me-3-PhCp Ligand
;
_journal_issue 1
_journal_name_full Organometallics
_journal_page_first 39
_journal_paper_doi 10.1021/acs.organomet.5b00852
_journal_volume 35
_journal_year 2015
_chemical_absolute_configuration ad
_chemical_formula_sum 'C45 H42 P2 Ru S'
_chemical_formula_weight 777.86
_space_group_IT_number 96
_space_group_name_Hall 'P 4nw 2abw'
_space_group_name_H-M_alt 'P 43 21 2'
_symmetry_cell_setting tetragonal
_symmetry_space_group_name_H-M 'P 43 21 2'
_atom_sites_solution_hydrogens geom
_atom_sites_solution_primary direct
_atom_sites_solution_secondary difmap
_audit_creation_method SHELXL-97
_cell_angle_alpha 90.00
_cell_angle_beta 90.00
_cell_angle_gamma 90.00
_cell_formula_units_Z 8
_cell_length_a 13.8458(16)
_cell_length_b 13.8458(16)
_cell_length_c 39.210(5)
_cell_measurement_reflns_used 9393
_cell_measurement_temperature 150(2)
_cell_measurement_theta_max 32.33
_cell_measurement_theta_min 2.60
_cell_volume 7516.8(16)
_computing_cell_refinement 'Bruker SAINT'
_computing_data_collection 'Bruker APEX2'
_computing_data_reduction 'Bruker SAINT'
_computing_molecular_graphics 'Bruker SHELXTL'
_computing_publication_material 'Bruker SHELXTL'
_computing_structure_refinement 'SHELXL-97 (Sheldrick, 2008)'
_computing_structure_solution 'SHELXS-97 (Sheldrick, 2008)'
_diffrn_ambient_temperature 150(2)
_diffrn_measured_fraction_theta_full 0.994
_diffrn_measured_fraction_theta_max 0.994
_diffrn_measurement_device_type 'Bruker APEX-II CCD'
_diffrn_measurement_method '\f and \w scans'
_diffrn_radiation_monochromator graphite
_diffrn_radiation_source 'fine-focus sealed tube'
_diffrn_radiation_type MoK\a
_diffrn_radiation_wavelength 0.71073
_diffrn_reflns_av_R_equivalents 0.0525
_diffrn_reflns_av_sigmaI/netI 0.0307
_diffrn_reflns_limit_h_max 20
_diffrn_reflns_limit_h_min -20
_diffrn_reflns_limit_k_max 20
_diffrn_reflns_limit_k_min -20
_diffrn_reflns_limit_l_max 59
_diffrn_reflns_limit_l_min -58
_diffrn_reflns_number 131182
_diffrn_reflns_theta_full 32.54
_diffrn_reflns_theta_max 32.54
_diffrn_reflns_theta_min 1.56
_exptl_absorpt_coefficient_mu 0.589
_exptl_absorpt_correction_T_max 0.9065
_exptl_absorpt_correction_T_min 0.8203
_exptl_absorpt_correction_type empirical
_exptl_absorpt_process_details SADABS
_exptl_crystal_colour ORANGE
_exptl_crystal_density_diffrn 1.375
_exptl_crystal_density_method 'not measured'
_exptl_crystal_description BLOCK
_exptl_crystal_F_000 3216
_exptl_crystal_size_max 0.35
_exptl_crystal_size_mid 0.20
_exptl_crystal_size_min 0.17
_refine_diff_density_max 0.713
_refine_diff_density_min -0.491
_refine_diff_density_rms 0.075
_refine_ls_abs_structure_details 'Flack H D (1983), Acta Cryst. A39, 876-881'
_refine_ls_abs_structure_Flack -0.02(2)
_refine_ls_extinction_method none
_refine_ls_goodness_of_fit_ref 1.236
_refine_ls_hydrogen_treatment constr
_refine_ls_matrix_type full
_refine_ls_number_parameters 445
_refine_ls_number_reflns 13464
_refine_ls_number_restraints 0
_refine_ls_restrained_S_all 1.236
_refine_ls_R_factor_all 0.0463
_refine_ls_R_factor_gt 0.0363
_refine_ls_shift/su_max 0.002
_refine_ls_shift/su_mean 0.000
_refine_ls_structure_factor_coef Fsqd
_refine_ls_weighting_details 'calc w=1/[\s^2^(Fo^2^)+(0.0270P)^2^+3.7777P] where P=(Fo^2^+2Fc^2^)/3'
_refine_ls_weighting_scheme calc
_refine_ls_wR_factor_gt 0.0800
_refine_ls_wR_factor_ref 0.0836
_reflns_number_gt 11901
_reflns_number_total 13464
_reflns_threshold_expression >2sigma(I)
_cod_data_source_file om5b00852_si_002.cif
_cod_data_source_block uws10
_cod_depositor_comments
;
The following automatic conversions were performed:

data item '_chemical_absolute_configuration' value 'AD' was changed
to 'ad' in accordance with the
/home/saulius/struct/COD-crude-data/automatic-downloads/DataCite-retrospective/ACS/depositions/lib/dictionaries/cif_core.dic
dictionary named 'cif_core.dic' version 2.4.2 last updated on
2011-04-26.

data item '_exptl_absorpt_correction_type' value 'EMPIRICAL' was
changed to 'empirical' in accordance with the
/home/saulius/struct/COD-crude-data/automatic-downloads/DataCite-retrospective/ACS/depositions/lib/dictionaries/cif_core.dic
dictionary named 'cif_core.dic' version 2.4.2 last updated on
2011-04-26.

data item '_refine_ls_hydrogen_treatment' value 'CONSTR' was changed
to 'constr' in accordance with the
/home/saulius/struct/COD-crude-data/automatic-downloads/DataCite-retrospective/ACS/depositions/lib/dictionaries/cif_core.dic
dictionary named 'cif_core.dic' version 2.4.2 last updated on
2011-04-26.

data item '_symmetry_cell_setting' value 'Tetragonal' was changed to
'tetragonal' in accordance with the
/home/saulius/struct/COD-crude-data/automatic-downloads/DataCite-retrospective/ACS/depositions/lib/dictionaries/cif_core.dic
dictionary named 'cif_core.dic' version 2.4.2 last updated on
2011-04-26.

Automatic conversion script
Id: cif_fix_values 6909 2019-04-08 15:41:33Z antanas 
;
_cod_original_cell_volume 7516.7(15)
_cod_original_sg_symbol_H-M P4(3)2(1)2
_cod_database_code 4088110

loop_
_symmetry_equiv_pos_as_xyz
'x, y, z'
'-x, -y, z+1/2'
'-y+1/2, x+1/2, z+3/4'
'y+1/2, -x+1/2, z+1/4'
'-x+1/2, y+1/2, -z+3/4'
'x+1/2, -y+1/2, -z+1/4'
'y, x, -z'
'-y, -x, -z+1/2'

loop_
_atom_site_label
_atom_site_type_symbol
_atom_site_fract_x
_atom_site_fract_y
_atom_site_fract_z
_atom_site_U_iso_or_equiv
_atom_site_adp_type
_atom_site_occupancy
_atom_site_symmetry_multiplicity
_atom_site_calc_flag
_atom_site_refinement_flags
Ru1 Ru 0.774494(13) 0.458558(13) 0.049922(4) 0.02123(4) Uani 1 1 d .
S1 S 0.88446(4) 0.53938(5) 0.088394(15) 0.02566(11) Uani 1 1 d .
P1 P 0.75620(4) 0.35294(4) 0.093987(14) 0.02036(11) Uani 1 1 d .
P2 P 0.88777(4) 0.34142(4) 0.046646(14) 0.02118(11) Uani 1 1 d .
C1 C 0.8790(2) 0.6306(2) 0.15046(7) 0.0358(6) Uani 1 1 d .
H1A H 0.8462 0.6754 0.1660 0.054 Uiso 1 1 calc R
H1B H 0.9422 0.6571 0.1441 0.054 Uiso 1 1 calc R
H1C H 0.8879 0.5682 0.1618 0.054 Uiso 1 1 calc R
C2 C 0.8535(3) 0.0637(2) 0.01104(9) 0.0592(11) Uani 1 1 d .
H2A H 0.8672 -0.0003 0.0184 0.071 Uiso 1 1 calc R
C3 C 0.7905(2) 0.1695(2) -0.03060(8) 0.0439(7) Uani 1 1 d .
H3A H 0.7598 0.1796 -0.0520 0.053 Uiso 1 1 calc R
C4 C 0.4103(2) 0.3978(2) 0.07776(9) 0.0448(7) Uani 1 1 d .
H4A H 0.3803 0.3361 0.0790 0.054 Uiso 1 1 calc R
C5 C 1.1368(2) 0.4858(2) 0.02527(7) 0.0374(6) Uani 1 1 d .
H5A H 1.1543 0.5512 0.0212 0.045 Uiso 1 1 calc R
C6 C 0.3724(2) 0.4738(3) 0.09606(9) 0.0487(8) Uani 1 1 d .
H6A H 0.3173 0.4648 0.1101 0.058 Uiso 1 1 calc R
C7 C 0.8083(3) 0.0775(2) -0.01941(9) 0.0499(9) Uani 1 1 d .
H7A H 0.7893 0.0236 -0.0328 0.060 Uiso 1 1 calc R
C8 C 0.4913(2) 0.4100(2) 0.05767(8) 0.0374(6) Uani 1 1 d .
H8A H 0.5155 0.3572 0.0448 0.045 Uiso 1 1 calc R
C9 C 0.4153(2) 0.5627(2) 0.09366(8) 0.0451(7) Uani 1 1 d .
H9A H 0.3885 0.6161 0.1056 0.054 Uiso 1 1 calc R
C10 C 0.8803(3) 0.1410(2) 0.03172(7) 0.0438(8) Uani 1 1 d .
H10A H 0.9109 0.1297 0.0530 0.053 Uiso 1 1 calc R
C11 C 0.64280(19) 0.43240(18) 0.14415(6) 0.0285(5) Uani 1 1 d .
H11A H 0.5965 0.4378 0.1264 0.034 Uiso 1 1 calc R
C12 C 0.5862(2) 0.1299(2) 0.05990(8) 0.0390(7) Uani 1 1 d .
H12A H 0.5612 0.1078 0.0387 0.047 Uiso 1 1 calc R
C13 C 0.8406(2) 0.8621(2) 0.07542(7) 0.0401(7) Uani 1 1 d .
H13A H 0.8878 0.8977 0.0631 0.048 Uiso 1 1 calc R
C14 C 0.8609(2) 0.7689(2) 0.08624(7) 0.0327(5) Uani 1 1 d .
H14A H 0.9223 0.7415 0.0813 0.039 Uiso 1 1 calc R
C15 C 0.6039(2) 0.10995(19) 0.12028(8) 0.0334(6) Uani 1 1 d .
H15A H 0.5911 0.0743 0.1405 0.040 Uiso 1 1 calc R
C16 C 0.7523(2) 0.9031(2) 0.08253(8) 0.0420(7) Uani 1 1 d .
H16A H 0.7382 0.9668 0.0750 0.050 Uiso 1 1 calc R
C17 C 0.64244(19) 0.21296(19) 0.06118(6) 0.0299(5) Uani 1 1 d .
H17A H 0.6559 0.2476 0.0408 0.036 Uiso 1 1 calc R
C18 C 0.5668(2) 0.0795(2) 0.08965(8) 0.0367(6) Uani 1 1 d .
H18A H 0.5275 0.0234 0.0888 0.044 Uiso 1 1 calc R
C19 C 0.81785(19) 0.61682(18) 0.11837(6) 0.0269(5) Uani 1 1 d .
H19A H 0.7564 0.5835 0.1248 0.032 Uiso 1 1 calc R
C20 C 1.2072(2) 0.4151(2) 0.02598(7) 0.0391(7) Uani 1 1 d .
H20A H 1.2727 0.4314 0.0217 0.047 Uiso 1 1 calc R
C21 C 0.6853(2) 0.8518(2) 0.10035(9) 0.0451(8) Uani 1 1 d .
H21A H 0.6244 0.8802 0.1053 0.054 Uiso 1 1 calc R
C22 C 0.6207(2) 0.4648(2) 0.17695(7) 0.0347(6) Uani 1 1 d .
H22A H 0.5593 0.4926 0.1814 0.042 Uiso 1 1 calc R
C23 C 0.7051(2) 0.7580(2) 0.11136(8) 0.0358(6) Uani 1 1 d .
H23A H 0.6579 0.7232 0.1240 0.043 Uiso 1 1 calc R
C24 C 0.65973(19) 0.19254(18) 0.12165(6) 0.0281(5) Uani 1 1 d .
H24A H 0.6853 0.2135 0.1429 0.034 Uiso 1 1 calc R
C25 C 0.6879(2) 0.4566(2) 0.20306(6) 0.0374(6) Uani 1 1 d .
H25A H 0.6725 0.4778 0.2254 0.045 Uiso 1 1 calc R
C26 C 0.8427(2) 0.6488(2) 0.00288(8) 0.0398(7) Uani 1 1 d .
H26A H 0.8159 0.7010 -0.0111 0.060 Uiso 1 1 calc R
H26B H 0.8934 0.6153 -0.0099 0.060 Uiso 1 1 calc R
H26C H 0.8702 0.6759 0.0238 0.060 Uiso 1 1 calc R
C27 C 1.1818(2) 0.3205(2) 0.03293(7) 0.0375(6) Uani 1 1 d .
H27A H 1.2302 0.2720 0.0336 0.045 Uiso 1 1 calc R
C28 C 0.7768(2) 0.4174(2) 0.19613(7) 0.0372(6) Uani 1 1 d .
H28A H 0.8233 0.4123 0.2139 0.045 Uiso 1 1 calc R
C29 C 0.53809(19) 0.49903(18) 0.05613(6) 0.0277(5) Uani 1 1 d .
C30 C 0.8173(2) 0.2473(2) -0.01080(7) 0.0354(6) Uani 1 1 d .
H30A H 0.8054 0.3109 -0.0189 0.043 Uiso 1 1 calc R
C31 C 0.4980(2) 0.5756(2) 0.07394(7) 0.0356(6) Uani 1 1 d .
H31A H 0.5272 0.6376 0.0727 0.043 Uiso 1 1 calc R
C32 C 1.08640(19) 0.29629(19) 0.03886(6) 0.0300(5) Uani 1 1 d .
H32A H 1.0697 0.2312 0.0437 0.036 Uiso 1 1 calc R
C33 C 0.69051(19) 0.59200(18) 0.03697(6) 0.0273(5) Uani 1 1 d .
H33A H 0.6830 0.6498 0.0520 0.033 Uiso 1 1 calc R
C34 C 0.67895(17) 0.24560(17) 0.09200(6) 0.0236(4) Uani 1 1 d .
C35 C 0.79354(18) 0.71520(18) 0.10402(6) 0.0263(5) Uani 1 1 d .
C36 C 0.73306(18) 0.39214(16) 0.13765(5) 0.0233(4) Uani 1 1 d .
C37 C 1.0407(2) 0.4618(2) 0.03056(6) 0.0309(5) Uani 1 1 d .
H37A H 0.9925 0.5104 0.0293 0.037 Uiso 1 1 calc R
C38 C 0.7453(2) 0.4916(2) -0.00475(6) 0.0341(6) Uani 1 1 d .
H38A H 0.7826 0.4652 -0.0245 0.041 Uiso 1 1 calc R
C39 C 0.86171(18) 0.23461(19) 0.02086(6) 0.0274(5) Uani 1 1 d .
C40 C 1.01457(17) 0.36672(18) 0.03773(6) 0.0248(5) Uani 1 1 d .
C41 C 0.66203(19) 0.4484(2) 0.00973(6) 0.0299(5) Uani 1 1 d .
H41A H 0.6298 0.3879 0.0017 0.036 Uiso 1 1 calc R
C42 C 0.87828(17) 0.30070(17) 0.09142(5) 0.0227(4) Uani 1 1 d .
H42A H 0.8796 0.2296 0.0941 0.027 Uiso 1 1 calc R
H42B H 0.9255 0.3318 0.1069 0.027 Uiso 1 1 calc R
C43 C 0.76463(19) 0.57916(19) 0.01176(6) 0.0310(5) Uani 1 1 d .
C44 C 0.7998(2) 0.38500(19) 0.16364(6) 0.0288(5) Uani 1 1 d .
H44A H 0.8616 0.3579 0.1593 0.035 Uiso 1 1 calc R
C45 C 0.62658(18) 0.51265(18) 0.03560(6) 0.0264(5) Uani 1 1 d .

loop_
_atom_site_aniso_label
_atom_site_aniso_U_11
_atom_site_aniso_U_22
_atom_site_aniso_U_33
_atom_site_aniso_U_23
_atom_site_aniso_U_13
_atom_site_aniso_U_12
Ru1 0.02532(9) 0.02265(8) 0.01571(6) 0.00337(6) 0.00086(6) 0.00463(7)
S1 0.0267(3) 0.0240(3) 0.0263(3) -0.0014(2) 0.0011(2) 0.0035(2)
P1 0.0247(3) 0.0219(3) 0.0145(2) 0.00158(19) 0.00064(19) 0.0022(2)
P2 0.0257(3) 0.0220(3) 0.0158(2) 0.0023(2) 0.0018(2) 0.0042(2)
C1 0.0525(17) 0.0291(13) 0.0259(12) -0.0002(10) -0.0015(11) 0.0077(12)
C2 0.114(3) 0.0264(15) 0.0373(16) -0.0012(12) 0.0127(19) -0.0048(17)
C3 0.0484(18) 0.0467(17) 0.0367(15) -0.0136(13) -0.0052(13) 0.0000(14)
C4 0.0332(15) 0.0462(18) 0.0551(19) 0.0053(15) -0.0037(13) -0.0080(13)
C5 0.0378(15) 0.0409(16) 0.0336(14) 0.0066(11) 0.0042(11) -0.0055(12)
C6 0.0361(16) 0.058(2) 0.0524(19) 0.0021(16) 0.0077(14) -0.0031(14)
C7 0.067(2) 0.0407(16) 0.0417(17) -0.0140(13) 0.0110(15) -0.0178(16)
C8 0.0307(13) 0.0363(15) 0.0451(17) -0.0003(12) -0.0082(12) 0.0012(11)
C9 0.0475(17) 0.0488(19) 0.0389(16) -0.0022(13) 0.0139(14) 0.0050(14)
C10 0.080(2) 0.0295(14) 0.0223(12) 0.0024(10) 0.0061(13) 0.0072(14)
C11 0.0318(13) 0.0291(12) 0.0247(11) -0.0015(9) 0.0034(9) 0.0002(10)
C12 0.0417(16) 0.0336(14) 0.0418(15) -0.0042(11) -0.0115(12) -0.0013(12)
C13 0.0561(19) 0.0328(15) 0.0314(13) 0.0066(11) -0.0007(13) 0.0016(13)
C14 0.0363(13) 0.0299(13) 0.0320(12) 0.0032(11) 0.0061(10) 0.0057(11)
C15 0.0319(13) 0.0264(12) 0.0418(15) 0.0064(11) 0.0118(11) 0.0014(10)
C16 0.0559(19) 0.0304(14) 0.0398(15) 0.0024(11) -0.0106(13) 0.0119(13)
C17 0.0337(13) 0.0284(13) 0.0275(11) 0.0007(10) -0.0050(10) -0.0009(10)
C18 0.0293(13) 0.0258(12) 0.0551(18) -0.0007(12) -0.0012(12) -0.0002(10)
C19 0.0327(12) 0.0234(11) 0.0246(11) 0.0010(9) 0.0051(9) 0.0014(9)
C20 0.0266(13) 0.0605(19) 0.0303(13) 0.0071(12) 0.0017(10) -0.0002(12)
C21 0.0379(16) 0.0414(17) 0.0561(19) -0.0062(14) -0.0097(14) 0.0161(13)
C22 0.0409(15) 0.0311(13) 0.0320(13) -0.0048(11) 0.0140(11) -0.0006(12)
C23 0.0300(13) 0.0341(14) 0.0434(15) -0.0036(11) 0.0008(11) 0.0044(10)
C24 0.0317(13) 0.0280(12) 0.0246(11) 0.0011(9) 0.0046(9) -0.0005(10)
C25 0.0546(17) 0.0355(13) 0.0221(11) -0.0061(11) 0.0102(11) -0.0096(12)
C26 0.0447(16) 0.0404(16) 0.0344(14) 0.0162(12) 0.0079(12) 0.0059(13)
C27 0.0309(13) 0.0522(18) 0.0292(13) 0.0006(12) 0.0009(11) 0.0122(12)
C28 0.0498(16) 0.0374(13) 0.0243(12) -0.0018(10) -0.0063(12) -0.0077(13)
C29 0.0279(11) 0.0348(12) 0.0204(10) 0.0027(9) -0.0063(9) 0.0031(10)
C30 0.0436(15) 0.0357(14) 0.0270(12) -0.0056(10) -0.0045(11) 0.0067(11)
C31 0.0399(15) 0.0371(14) 0.0298(13) 0.0006(11) 0.0040(11) 0.0027(12)
C32 0.0342(13) 0.0322(13) 0.0235(11) 0.0025(9) 0.0026(9) 0.0077(10)
C33 0.0320(12) 0.0258(11) 0.0241(11) 0.0073(9) -0.0013(9) 0.0066(9)
C34 0.0256(11) 0.0233(11) 0.0219(10) 0.0010(8) 0.0011(8) 0.0037(8)
C35 0.0292(12) 0.0240(11) 0.0257(11) -0.0021(9) -0.0009(9) 0.0019(9)
C36 0.0306(12) 0.0211(10) 0.0180(9) 0.0012(7) 0.0021(8) -0.0013(9)
C37 0.0335(12) 0.0317(12) 0.0276(11) 0.0047(10) 0.0046(10) 0.0048(11)
C38 0.0446(16) 0.0421(15) 0.0155(9) 0.0060(9) -0.0025(9) 0.0137(11)
C39 0.0301(12) 0.0270(12) 0.0253(11) -0.0004(9) 0.0052(9) 0.0030(10)
C40 0.0266(11) 0.0293(12) 0.0184(10) 0.0008(8) 0.0010(8) 0.0045(9)
C41 0.0365(13) 0.0319(13) 0.0212(10) 0.0003(9) -0.0090(9) 0.0082(11)
C42 0.0272(11) 0.0254(11) 0.0155(9) 0.0014(8) 0.0000(8) 0.0036(8)
C43 0.0326(13) 0.0346(12) 0.0258(11) 0.0136(10) -0.0014(10) 0.0044(11)
C44 0.0351(13) 0.0290(12) 0.0222(11) 0.0001(9) 0.0009(9) -0.0025(10)
C45 0.0274(12) 0.0301(12) 0.0216(10) 0.0033(9) -0.0059(9) 0.0061(9)

loop_
_atom_type_symbol
_atom_type_description
_atom_type_scat_dispersion_real
_atom_type_scat_dispersion_imag
_atom_type_scat_source
C C 0.0033 0.0016 'International Tables Vol C Tables 4.2.6.8 and 6.1.1.4'
H H 0.0000 0.0000 'International Tables Vol C Tables 4.2.6.8 and 6.1.1.4'
P P 0.1023 0.0942 'International Tables Vol C Tables 4.2.6.8 and 6.1.1.4'
S S 0.1246 0.1234 'International Tables Vol C Tables 4.2.6.8 and 6.1.1.4'
Ru Ru -1.2594 0.8363 'International Tables Vol C Tables 4.2.6.8 and 6.1.1.4'

loop_
_geom_angle_atom_site_label_1
_geom_angle_atom_site_label_2
_geom_angle_atom_site_label_3
_geom_angle
C41 Ru1 C38 37.16(10)
C41 Ru1 C33 61.79(10)
C38 Ru1 C33 61.23(9)
C41 Ru1 C43 62.06(10)
C38 Ru1 C43 36.45(10)
C33 Ru1 C43 37.32(9)
C41 Ru1 C45 37.44(9)
C38 Ru1 C45 61.76(9)
C33 Ru1 C45 36.63(10)
C43 Ru1 C45 62.05(9)
C41 Ru1 P2 113.65(7)
C38 Ru1 P2 102.63(7)
C33 Ru1 P2 159.85(7)
C43 Ru1 P2 122.54(7)
C45 Ru1 P2 148.84(7)
C41 Ru1 P1 114.83(7)
C38 Ru1 P1 147.27(8)
C33 Ru1 P1 130.05(7)
C43 Ru1 P1 167.37(7)
C45 Ru1 P1 107.55(7)
P2 Ru1 P1 70.09(2)
C41 Ru1 S1 156.05(7)
C38 Ru1 S1 128.25(8)
C33 Ru1 S1 94.96(7)
C43 Ru1 S1 96.31(7)
C45 Ru1 S1 125.06(7)
P2 Ru1 S1 86.02(2)
P1 Ru1 S1 83.91(2)
C19 S1 Ru1 110.66(9)
C36 P1 C34 100.29(10)
C36 P1 C42 109.23(11)
C34 P1 C42 102.41(11)
C36 P1 Ru1 122.71(7)
C34 P1 Ru1 123.60(8)
C42 P1 Ru1 96.24(7)
C36 P1 P2 144.05(8)
C34 P1 P2 109.16(8)
C42 P1 P2 45.19(7)
Ru1 P1 P2 54.631(18)
C40 P2 C39 103.85(11)
C40 P2 C42 108.00(11)
C39 P2 C42 105.34(11)
C40 P2 Ru1 122.76(8)
C39 P2 Ru1 118.38(8)
C42 P2 Ru1 96.64(7)
C40 P2 P1 142.91(8)
C39 P2 P1 107.79(8)
C42 P2 P1 44.96(7)
Ru1 P2 P1 55.277(18)
C7 C2 C10 121.6(3)
C7 C3 C30 119.9(3)
C6 C4 C8 120.8(3)
C20 C5 C37 120.2(3)
C9 C6 C4 119.1(3)
C2 C7 C3 119.6(3)
C4 C8 C29 120.7(3)
C6 C9 C31 120.7(3)
C39 C10 C2 119.4(3)
C36 C11 C22 119.6(2)
C18 C12 C17 119.7(3)
C16 C13 C14 120.1(3)
C35 C14 C13 121.2(3)
C18 C15 C24 119.8(3)
C21 C16 C13 119.6(3)
C34 C17 C12 120.4(3)
C15 C18 C12 120.7(3)
C35 C19 C1 108.5(2)
C35 C19 S1 113.52(17)
C1 C19 S1 108.73(18)
C5 C20 C27 119.7(3)
C16 C21 C23 120.7(3)
C25 C22 C11 120.5(3)
C35 C23 C21 120.4(3)
C15 C24 C34 120.6(3)
C28 C25 C22 119.2(2)
C20 C27 C32 120.4(3)
C25 C28 C44 121.0(3)
C31 C29 C8 118.0(3)
C31 C29 C45 120.6(2)
C8 C29 C45 121.4(2)
C3 C30 C39 121.4(3)
C29 C31 C9 120.7(3)
C27 C32 C40 120.4(3)
C45 C33 C43 109.0(2)
C45 C33 Ru1 72.09(14)
C43 C33 Ru1 71.53(14)
C17 C34 C24 118.9(2)
C17 C34 P1 120.95(18)
C24 C34 P1 120.07(19)
C14 C35 C23 118.0(2)
C14 C35 C19 121.5(2)
C23 C35 C19 120.2(2)
C44 C36 C11 119.7(2)
C44 C36 P1 123.68(19)
C11 C36 P1 116.65(18)
C5 C37 C40 120.4(2)
C43 C38 C41 109.6(2)
C43 C38 Ru1 72.45(13)
C41 C38 Ru1 71.07(13)
C10 C39 C30 118.1(3)
C10 C39 P2 123.3(2)
C30 C39 P2 118.5(2)
C37 C40 C32 118.8(2)
C37 C40 P2 118.05(18)
C32 C40 P2 123.1(2)
C38 C41 C45 107.4(2)
C38 C41 Ru1 71.77(14)
C45 C41 Ru1 72.48(13)
P1 C42 P2 89.85(10)
C38 C43 C33 106.8(2)
C38 C43 C26 126.2(3)
C33 C43 C26 126.8(3)
C38 C43 Ru1 71.11(13)
C33 C43 Ru1 71.15(13)
C26 C43 Ru1 126.34(19)
C36 C44 C28 120.1(3)
C33 C45 C41 107.1(2)
C33 C45 C29 126.7(2)
C41 C45 C29 126.1(2)
C33 C45 Ru1 71.28(14)
C41 C45 Ru1 70.08(14)
C29 C45 Ru1 125.14(16)

loop_
_geom_bond_atom_site_label_1
_geom_bond_atom_site_label_2
_geom_bond_distance
Ru1 C41 2.220(2)
Ru1 C38 2.229(2)
Ru1 C33 2.241(2)
Ru1 C43 2.246(2)
Ru1 C45 2.252(2)
Ru1 P2 2.2598(6)
Ru1 P1 2.2777(6)
Ru1 S1 2.4178(7)
S1 C19 1.839(2)
P1 C36 1.824(2)
P1 C34 1.833(2)
P1 C42 1.841(2)
P1 P2 2.6056(8)
P2 C40 1.824(2)
P2 C39 1.827(3)
P2 C42 1.849(2)
C1 C19 1.529(4)
C2 C7 1.362(5)
C2 C10 1.393(4)
C3 C7 1.370(5)
C3 C30 1.379(4)
C4 C6 1.378(5)
C4 C8 1.382(4)
C5 C20 1.382(4)
C5 C37 1.387(4)
C6 C9 1.369(5)
C8 C29 1.393(4)
C9 C31 1.392(4)
C10 C39 1.389(4)
C11 C36 1.392(3)
C11 C22 1.396(3)
C12 C18 1.386(4)
C12 C17 1.389(4)
C13 C16 1.378(5)
C13 C14 1.387(4)
C14 C35 1.382(4)
C15 C18 1.372(4)
C15 C24 1.382(4)
C16 C21 1.361(5)
C17 C34 1.386(3)
C19 C35 1.512(3)
C20 C27 1.383(5)
C21 C23 1.396(4)
C22 C25 1.387(4)
C23 C35 1.390(3)
C24 C34 1.401(3)
C25 C28 1.373(4)
C26 C43 1.490(4)
C27 C32 1.383(4)
C28 C44 1.387(4)
C29 C31 1.386(4)
C29 C45 1.478(4)
C30 C39 1.396(4)
C32 C40 1.394(3)
C33 C45 1.412(4)
C33 C43 1.436(4)
C36 C44 1.379(3)
C37 C40 1.394(4)
C38 C43 1.400(4)
C38 C41 1.417(4)
C41 C45 1.436(4)
